data_4346981
loop_
_publ_author_name
'Biswas, Soumava'
'Mondal, Amit Kumar'
'Konar, Sanjit'

_publ_section_title
;
 Densely Packed Lanthanide Cubane Based 3D Metal-Organic Frameworks for
 Efficient Magnetic Refrigeration and Slow Magnetic Relaxation.
;
_journal_issue 5
_journal_name_full 'Inorganic chemistry'
_journal_page_first 2085
_journal_page_last 2090
_journal_paper_doi 10.1021/acs.inorgchem.5b02486
_journal_volume 55
_journal_year 2016
_chemical_absolute_configuration unk
_chemical_formula_moiety 'C8 H6 Gd5 O22'
_chemical_formula_sum 'C8 H6 Gd5 O22'
_chemical_formula_weight 1240.38
_space_group_crystal_system tetragonal
_space_group_IT_number 121
_space_group_name_Hall 'I -4 2'
_space_group_name_H-M_alt 'I -4 2 m'
_symmetry_Int_Tables_number 121
_audit_creation_date 2015-07-04
_audit_creation_method
;
Olex2 1.2
(compiled 2015.01.26 svn.r3151 for OlexSys, GUI svn.r4998)
;
_cell_angle_alpha 90
_cell_angle_beta 90
_cell_angle_gamma 90
_cell_formula_units_Z 4
_cell_length_a 10.925(2)
_cell_length_b 10.925(2)
_cell_length_c 20.461(5)
_cell_measurement_reflns_used 5616
_cell_measurement_temperature 120(2)
_cell_measurement_theta_max 25.171
_cell_measurement_theta_min 1.591
_cell_volume 2442.1(9)
_computing_molecular_graphics 'Olex2 (Dolomanov et al., 2009)'
_computing_publication_material 'Olex2 (Dolomanov et al., 2009)'
_computing_structure_refinement 'olex2.refine (Bourhis et al., 2015)'
_diffrn_ambient_temperature 120(2)
_diffrn_measured_fraction_theta_full 0.9987
_diffrn_measured_fraction_theta_max 0.9987
_diffrn_measurement_device_type 'Bruker APEX-II CCD'
_diffrn_measurement_method '\f and \w scans'
_diffrn_radiation_type 'Mo K\a'
_diffrn_radiation_wavelength 0.71073
_diffrn_reflns_av_R_equivalents 0.0931
_diffrn_reflns_av_unetI/netI 0.0524
_diffrn_reflns_limit_h_max 14
_diffrn_reflns_limit_h_min -14
_diffrn_reflns_limit_k_max 14
_diffrn_reflns_limit_k_min -14
_diffrn_reflns_limit_l_max 26
_diffrn_reflns_limit_l_min -26
_diffrn_reflns_number 5594
_diffrn_reflns_theta_full 27.4728
_diffrn_reflns_theta_max 27.47
_diffrn_reflns_theta_min 1.99
_exptl_absorpt_coefficient_mu 13.481
_exptl_absorpt_correction_T_max 0.032
_exptl_absorpt_correction_T_min 0.003
_exptl_absorpt_correction_type multi-scan
_exptl_absorpt_process_details multi-scan
_exptl_crystal_colour Colorless
_exptl_crystal_density_diffrn 3.3734
_exptl_crystal_description Plate
_exptl_crystal_F_000 2200.0
_exptl_crystal_size_max 0.47
_exptl_crystal_size_mid 0.38
_exptl_crystal_size_min 0.25
_refine_diff_density_max 1.0165
_refine_diff_density_min -3.7603
_refine_diff_density_rms 0.1605
_refine_ls_abs_structure_details 'Flack, H. D. (1983). Acta Cryst. A39, 876-881.'
_refine_ls_abs_structure_Flack 0.07(3)
_refine_ls_d_res_high 0.7703
_refine_ls_d_res_low 10.2305
_refine_ls_goodness_of_fit_ref 1.1494
_refine_ls_hydrogen_treatment none
_refine_ls_matrix_type full
_refine_ls_number_constraints 9
_refine_ls_number_parameters 72
_refine_ls_number_reflns 1511
_refine_ls_number_restraints 0
_refine_ls_restrained_S_all 1.1494
_refine_ls_R_factor_all 0.0190
_refine_ls_R_factor_gt 0.0190
_refine_ls_shift/su_max 0.0008
_refine_ls_shift/su_mean 0.0000
_refine_ls_structure_factor_coef Fsqd
_refine_ls_weighting_details 'w=1/[\s^2^(Fo^2^)+(0.0090P)^2^+9.0473P] where P=(Fo^2^+2Fc^2^)/3'
_refine_ls_weighting_scheme calc
_refine_ls_wR_factor_gt 0.0461
_refine_ls_wR_factor_ref 0.0461
_reflns_Friedel_coverage 0.998
_reflns_limit_h_max 14
_reflns_limit_h_min -14
_reflns_limit_k_max 10
_reflns_limit_k_min -10
_reflns_limit_l_max 26
_reflns_limit_l_min -26
_reflns_number_gt 1510
_reflns_number_total 1511
_reflns_threshold_expression I>=2u(I)
_cod_data_source_file ic5b02486_si_002.cif
_cod_data_source_block Complex1
_cod_original_cell_volume 2442.1(11)
_cod_database_code 4346981
_olex2_refinement_description
;
1. Twinned data refinement
 Scales: 0.93(3) 0.07(3)
2. Fixed Uiso
 At 1.2 times of:
  All C(H) groups
 At 1.5 times of:
  All O(H,H) groups
3. Uiso/Uaniso restraints and constraints
Uanis(O3) = Uanis(C3)
Uanis(O7) = Uanis(Gd2)
Uanis(O5) = Uanis(C1)
Uanis(C3) = Uanis(O1)
4. Others
 Fixed Sof: H7(0.5) H7a(0.5) H7b(0.5)
5.a Rotating group:
 O7(H7a,H7b)
5.b Aromatic/amide H refined with riding coordinates:
 C1(H1)
;
_olex2_submission_special_instructions 'No special instructions were received'

loop_
_space_group_symop_id
_space_group_symop_operation_xyz
1 x,y,z
2 y,-x,-z
3 -y,x,-z
4 x,-y,-z
5 -x,y,-z
6 -x,-y,z
7 -y,-x,z
8 y,x,z
9 x+1/2,y+1/2,z+1/2
10 y+1/2,-x+1/2,-z+1/2
11 -y+1/2,x+1/2,-z+1/2
12 x+1/2,-y+1/2,-z+1/2
13 -x+1/2,y+1/2,-z+1/2
14 -x+1/2,-y+1/2,z+1/2
15 -y+1/2,-x+1/2,z+1/2
16 y+1/2,x+1/2,z+1/2

loop_
_atom_site_label
_atom_site_type_symbol
_atom_site_fract_x
_atom_site_fract_y
_atom_site_fract_z
_atom_site_U_iso_or_equiv
_atom_site_adp_type
_atom_site_occupancy
_atom_site_site_symmetry_order
_atom_site_refinement_flags_posn
_atom_site_refinement_flags_adp
_atom_site_refinement_flags_occupancy
Gd1 Gd 0.15357(3) 0.41139(3) 0.185044(11) 0.01737(8) Uani 1.000000 1 . . .
Gd2 Gd 0.5 0.5 0.15522(3) 0.02901(18) Uani 1.000000 4 S T P
O5 O 0.0996(5) 0.2470(5) 0.1146(3) 0.0528(14) Uani 1.000000 1 . . .
O1 O 0.3197(5) 0.5403(5) 0.2178(2) 0.0394(10) Uani 1.000000 1 . . .
O3 O 0.2254(4) 0.2254(4) 0.2396(3) 0.0394(10) Uani 1.000000 2 S T P
O2 O 0.1088(4) 0.4439(4) 0.30014(13) 0.0196(9) Uani 1.000000 1 . . .
O4 O 0.1459(5) 0.4980(5) 0.07759(15) 0.0362(12) Uani 1.000000 1 . . .
O6 O 0.3455(4) 0.3455(4) 0.1350(2) 0.0162(11) Uani 1.000000 2 S T P
O7 O 0.6078(4) 0.3922(4) 0.0727(3) 0.02901(18) Uani 1.000000 2 S T P
C3 C 0.3453(9) 0.6547(9) 0.2282(5) 0.0394(10) Uani 1.000000 2 S T P
C1 C 0.1467(9) 0.1467(9) 0.0871(6) 0.0528(14) Uani 1.000000 2 S T P
H1 H 0.1111(9) 0.1111(9) 0.0504(6) 0.0634(17) Uiso 1.000000 2 RS T P
C2 C 0.0660(6) 0.4997(7) 0.03696(18) 0.0339(18) Uani 1.000000 1 . . .
H7a H 0.5610(4) 0.3393(4) 0.0552(3) 0.0435(3) Uiso 0.500000 1 GR . .
H7b H 0.6686(4) 0.3563(4) 0.0901(3) 0.0435(3) Uiso 0.500000 1 GR . .

loop_
_atom_site_aniso_label
_atom_site_aniso_U_11
_atom_site_aniso_U_22
_atom_site_aniso_U_33
_atom_site_aniso_U_12
_atom_site_aniso_U_13
_atom_site_aniso_U_23
Gd1 0.01337(16) 0.01411(17) 0.02464(9) 0.00189(11) 0.00042(10) -0.00054(9)
Gd2 0.0138(2) 0.0138(2) 0.0595(4) -0.0015(3) 0.0104(10) -0.0104(10)
O5 0.031(3) 0.033(4) 0.094(3) -0.002(2) 0.003(3) -0.026(3)
O1 0.0253(15) 0.0253(15) 0.068(2) -0.0173(17) 0.0015(13) 0.0015(13)
O3 0.0253(15) 0.0253(15) 0.068(2) -0.0173(17) 0.0015(13) 0.0015(13)
O2 0.016(2) 0.023(2) 0.0198(12) -0.0009(18) -0.0016(13) -0.0011(14)
O4 0.025(3) 0.055(4) 0.0287(14) 0.009(3) -0.0010(18) 0.015(2)
O6 0.0088(17) 0.0088(17) 0.031(2) 0.004(2) -0.0012(16) -0.0012(16)
O7 0.0138(2) 0.0138(2) 0.0595(4) -0.0015(3) 0.0104(10) -0.0104(10)
C3 0.0253(15) 0.0253(15) 0.068(2) -0.0173(17) 0.0015(13) 0.0015(13)
C1 0.031(3) 0.033(4) 0.094(3) -0.002(2) 0.003(3) -0.026(3)
C2 0.040(4) 0.050(5) 0.0117(16) -0.003(4) 0.0064(19) -0.001(2)

loop_
_atom_type_symbol
_atom_type_scat_dispersion_real
_atom_type_scat_dispersion_imag
_atom_type_scat_Cromer_Mann_a1
_atom_type_scat_Cromer_Mann_a2
_atom_type_scat_Cromer_Mann_a3
_atom_type_scat_Cromer_Mann_a4
_atom_type_scat_Cromer_Mann_b1
_atom_type_scat_Cromer_Mann_b2
_atom_type_scat_Cromer_Mann_b3
_atom_type_scat_Cromer_Mann_b4
_atom_type_scat_Cromer_Mann_c
_atom_type_scat_source
_atom_type_scat_dispersion_source
H 0.00000 0.00000 0.49300 0.32291 0.14019 0.04081 10.51090 26.12570 3.14236 57.79970 0.0030380000826 'International Tables Volume C Table 6.1.1.4 (pp. 500-502)' 'Henke, Gullikson and Davis, At. Data and Nucl. Data Tables, 1993, 54, 2'
C 0.00347 0.00161 2.31000 1.02000 1.58860 0.86500 20.84390 10.20750 0.56870 51.65120 0.215599998832 'International Tables Volume C Table 6.1.1.4 (pp. 500-502)' 'Henke, Gullikson and Davis, At. Data and Nucl. Data Tables, 1993, 54, 2'
Gd 0.10424 4.27310 25.07090 19.07980 13.85180 3.54545 2.25341 0.18195 12.93310 101.39800 2.41960000992 'International Tables Volume C Table 6.1.1.4 (pp. 500-502)' 'Henke, Gullikson and Davis, At. Data and Nucl. Data Tables, 1993, 54, 2'
O 0.01158 0.00611 3.04850 2.28680 1.54630 0.86700 13.27710 5.70110 0.32390 32.90890 0.250800013542 'International Tables Volume C Table 6.1.1.4 (pp. 500-502)' 'Henke, Gullikson and Davis, At. Data and Nucl. Data Tables, 1993, 54, 2'

loop_
_geom_angle_atom_site_label_1
_geom_angle_atom_site_label_2
_geom_angle_atom_site_label_3
_geom_angle
_geom_angle_site_symmetry_1
_geom_angle_site_symmetry_3
O1 Gd1 O5 143.39(17) . .
O3 Gd1 O5 74.3(2) . .
O3 Gd1 O1 96.76(19) . .
O2 Gd1 O5 76.27(15) 10_455 .
O2 Gd1 O5 130.37(17) . .
O2 Gd1 O5 129.70(17) 11 .
O2 Gd1 O1 140.14(15) 10_455 .
O2 Gd1 O1 78.18(13) . .
O2 Gd1 O1 76.98(16) 11 .
O2 Gd1 O3 145.32(15) 11 .
O2 Gd1 O3 100.25(16) 10_455 .
O2 Gd1 O3 75.18(17) . .
O4 Gd1 O5 74.5(2) . .
O4 Gd1 O1 92.94(18) . .
O4 Gd1 O3 139.28(19) . .
O4 Gd1 O2 97.06(14) . 10_455
O4 Gd1 O2 75.40(14) . 11
O4 Gd1 O2 145.52(16) . .
O6 Gd1 O5 74.69(18) . .
O6 Gd1 O1 68.90(17) . .
O6 Gd1 O3 70.79(16) . .
O6 Gd1 O2 150.94(16) . 10_455
O6 Gd1 O2 133.81(15) . 11
O6 Gd1 O2 128.46(14) . .
O6 Gd1 O4 76.22(15) . .
O1 Gd2 O1 90.9(2) 8 .
O1 Gd2 O1 90.9(2) 7_665 6_665
O1 Gd2 O1 115.2(2) 6_665 .
O1 Gd2 O1 53.8(2) 8 6_665
O1 Gd2 O1 53.8(2) 7_665 .
O1 Gd2 O1 115.2(2) 8 7_665
O6 Gd2 O1 69.25(13) . .
O6 Gd2 O1 69.25(13) 6_665 6_665
O6 Gd2 O1 122.48(13) 6_665 8
O6 Gd2 O1 122.48(13) . 6_665
O6 Gd2 O1 69.25(13) 6_665 7_665
O6 Gd2 O1 122.48(13) . 7_665
O6 Gd2 O1 69.25(13) . 8
O6 Gd2 O1 122.48(13) 6_665 .
O6 Gd2 O6 160.4(2) 6_665 .
O7 Gd2 O1 83.16(19) 6_665 .
O7 Gd2 O1 83.16(19) 6_665 7_665
O7 Gd2 O1 151.90(12) . .
O7 Gd2 O1 151.90(12) 6_665 6_665
O7 Gd2 O1 83.16(19) . 6_665
O7 Gd2 O1 151.90(12) 6_665 8
O7 Gd2 O1 83.16(19) . 8
O7 Gd2 O1 151.90(12) . 7_665
O7 Gd2 O6 83.03(8) . 6_665
O7 Gd2 O6 83.03(8) 6_665 6_665
O7 Gd2 O6 83.03(8) 6_665 .
O7 Gd2 O6 83.03(8) . .
O7 Gd2 O7 89.2(3) 6_665 .
C3 Gd2 O1 108.7(2) 6_665 .
C3 Gd2 O1 27.31(12) . .
C3 Gd2 O1 27.31(12) 6_665 8
C3 Gd2 O1 27.31(12) 6_665 6_665
C3 Gd2 O1 27.31(12) . 7_665
C3 Gd2 O1 108.7(2) 6_665 7_665
C3 Gd2 O1 108.7(2) . 6_665
C3 Gd2 O1 108.7(2) . 8
C3 Gd2 O6 95.2(2) . 6_665
C3 Gd2 O6 95.2(2) . .
C3 Gd2 O6 95.2(2) 6_665 .
C3 Gd2 O6 95.2(2) 6_665 6_665
C3 Gd2 O7 166.6(3) . .
C3 Gd2 O7 77.4(3) 6_665 .
C3 Gd2 O7 166.6(3) 6_665 6_665
C3 Gd2 O7 77.4(3) . 6_665
C3 Gd2 C3 116.0(4) 6_665 .
H7a Gd2 O1 135.16(13) 6_665 6_665
H7a Gd2 O1 163.72(16) 8 6_665
H7a Gd2 O1 94.62(17) 7_665 8
H7a Gd2 O1 163.72(16) 6_665 8
H7a Gd2 O1 80.20(17) 7_665 6_665
H7a Gd2 O1 80.20(17) 6_665 7_665
H7a Gd2 O1 135.16(13) . .
H7a Gd2 O1 163.72(16) 7_665 .
H7a Gd2 O1 94.62(17) . 6_665
H7a Gd2 O1 135.16(13) 7_665 7_665
H7a Gd2 O1 163.72(16) . 7_665
H7a Gd2 O1 80.20(17) 8 .
H7a Gd2 O1 80.20(17) . 8
H7a Gd2 O1 94.62(17) 8 7_665
H7a Gd2 O1 94.62(17) 6_665 .
H7a Gd2 O1 135.16(13) 8 8
H7a Gd2 O6 66.50(9) . .
H7a Gd2 O6 98.49(9) 6_665 .
H7a Gd2 O6 98.49(9) 8 6_665
H7a Gd2 O6 98.49(9) . 6_665
H7a Gd2 O6 66.50(9) 8 .
H7a Gd2 O6 98.49(9) 7_665 .
H7a Gd2 O6 66.50(9) 7_665 6_665
H7a Gd2 O6 66.50(9) 6_665 6_665
H7a Gd2 O7 16.74(3) . .
H7a Gd2 O7 16.74(3) 7_665 .
H7a Gd2 O7 16.74(3) 8 6_665
H7a Gd2 O7 84.8(3) . 6_665
H7a Gd2 O7 84.8(3) 8 .
H7a Gd2 O7 84.8(3) 6_665 .
H7a Gd2 O7 16.74(3) 6_665 6_665
H7a Gd2 O7 84.8(3) 7_665 6_665
H7a Gd2 C3 82.4(3) 6_665 .
H7a Gd2 C3 156.0(2) . .
H7a Gd2 C3 82.4(3) . 6_665
H7a Gd2 C3 156.0(2) 8 6_665
H7a Gd2 C3 82.4(3) 8 .
H7a Gd2 C3 156.0(2) 7_665 .
H7a Gd2 C3 156.0(2) 6_665 6_665
H7a Gd2 C3 82.4(3) 7_665 6_665
H7a Gd2 H7a 32.19(11) 7_665 .
H7a Gd2 H7a 85.1(3) 6_665 .
H7a Gd2 H7a 85.1(3) 8 7_665
H7a Gd2 H7a 76.2(3) 7_665 6_665
H7a Gd2 H7a 32.19(11) 8 6_665
H7a Gd2 H7a 76.2(3) 8 .
H7b Gd2 O1 66.69(17) . 6_665
H7b Gd2 O1 70.57(17) 7_665 6_665
H7b Gd2 O1 148.14(12) 8 6_665
H7b Gd2 O1 148.14(12) . 7_665
H7b Gd2 O1 66.69(17) 7_665 8
H7b Gd2 O1 70.57(17) . 8
H7b Gd2 O1 155.85(12) 8 8
H7b Gd2 O1 66.69(17) 6_665 .
H7b Gd2 O1 155.85(12) 7_665 7_665
H7b Gd2 O1 155.85(12) 6_665 6_665
H7b Gd2 O1 70.57(17) 8 .
H7b Gd2 O1 70.57(17) 6_665 7_665
H7b Gd2 O1 66.69(17) 8 7_665
H7b Gd2 O1 148.14(12) 6_665 8
H7b Gd2 O1 155.85(12) . .
H7b Gd2 O1 148.14(12) 7_665 .
H7b Gd2 O6 89.23(6) 7_665 6_665
H7b Gd2 O6 89.23(6) 6_665 6_665
H7b Gd2 O6 81.32(5) 8 6_665
H7b Gd2 O6 89.23(6) . .
H7b Gd2 O6 89.23(6) 8 .
H7b Gd2 O6 81.32(5) . 6_665
H7b Gd2 O6 81.32(5) 6_665 .
H7b Gd2 O6 81.32(5) 7_665 .
H7b Gd2 O7 16.96(5) . .
H7b Gd2 O7 16.96(5) 6_665 6_665
H7b Gd2 O7 16.96(5) 8 6_665
H7b Gd2 O7 16.96(5) 7_665 .
H7b Gd2 O7 105.7(3) 8 .
H7b Gd2 O7 105.7(3) 7_665 6_665
H7b Gd2 O7 105.7(3) 6_665 .
H7b Gd2 O7 105.7(3) . 6_665
H7b Gd2 C3 174.94(16) 6_665 6_665
H7b Gd2 C3 61.0(3) 6_665 .
H7b Gd2 C3 174.94(16) 8 6_665
H7b Gd2 C3 174.94(16) 7_665 .
H7b Gd2 C3 61.0(3) 8 .
H7b Gd2 C3 61.0(3) 7_665 6_665
H7b Gd2 C3 174.94(16) . .
H7b Gd2 C3 61.0(3) . 6_665
H7b Gd2 H7a 29.02(6) 7_665 7_665
H7b Gd2 H7a 24.05(5) . 7_665
H7b Gd2 H7a 24.05(5) 8 6_665
H7b Gd2 H7a 99.4(3) 7_665 8
H7b Gd2 H7a 24.05(5) 7_665 .
H7b Gd2 H7a 101.7(3) 6_665 7_665
H7b Gd2 H7a 29.02(6) 8 8
H7b Gd2 H7a 101.7(3) . 8
H7b Gd2 H7a 29.02(6) 6_665 6_665
H7b Gd2 H7a 29.02(6) . .
H7b Gd2 H7a 101.7(3) 8 .
H7b Gd2 H7a 24.05(5) 6_665 8
H7b Gd2 H7a 99.4(3) 8 7_665
H7b Gd2 H7a 101.7(3) 7_665 6_665
H7b Gd2 H7a 99.4(3) . 6_665
H7b Gd2 H7a 99.4(3) 6_665 .
H7b Gd2 H7b 121.7(3) 7_665 6_665
H7b Gd2 H7b 121.7(3) 8 .
H7b Gd2 H7b 122.4(3) 8 7_665
H7b Gd2 H7b 122.4(3) 6_665 .
H7b Gd2 H7b 8.00(10) 7_665 .
H7b Gd2 H7b 8.00(10) 8 6_665
C1 O5 Gd1 141.3(6) . .
Gd2 O1 Gd1 111.48(18) . .
C3 O1 Gd1 140.9(6) . .
C3 O1 Gd2 95.1(5) . .
Gd1 O3 Gd1 108.9(2) 8 .
C3 O3 Gd1 122.97(19) 10_455 8
C3 O3 Gd1 122.97(19) 10_455 .
C2 O4 Gd1 131.6(5) . .
Gd1 O6 Gd1 109.3(2) 8 .
Gd2 O6 Gd1 108.74(14) . 8
Gd2 O6 Gd1 108.74(14) . .
H7a O7 Gd2 109.7 . 6_665
H7a O7 Gd2 109.7 7_665 6_665
H7a O7 H7a 129.90(19) . 7_665
H7b O7 Gd2 108.5 . 6_665
H7b O7 Gd2 108.5 7_665 6_665
H7b O7 H7a 109.5 . .
H7b O7 H7a 85.5 . 7_665
H7b O7 H7a 109.5 7_665 7_665
H7b O7 H7a 85.5 7_665 .
O1 C3 Gd2 57.6(5) 7_665 .
O1 C3 Gd2 57.6(5) . .
O1 C3 O1 112.8(11) 7_665 .
O3 C3 Gd2 179.1(7) 11 .
O3 C3 O1 122.5(5) 11 7_665
O3 C3 O1 122.5(5) 11 .
O5 C1 O5 117.1(10) 8 .
H1 C1 O5 121.5(5) . 8
H1 C1 O5 121.5(5) . .
C2 C2 O4 136.4(3) 6_565 .
C2 C2 O4 133.6(3) 4_565 .
O7 H7a Gd2 53.52(5) 7_665 8
O7 H7b Gd2 54.51(13) . 6_665
H7b H7b Gd2 86.0(5) 7_665 6_665
H7b H7b O7 76.9(8) 7_665 .

loop_
_geom_bond_atom_site_label_1
_geom_bond_atom_site_label_2
_geom_bond_distance
_geom_bond_site_symmetry_2
Gd1 O5 2.377(5) .
Gd1 O1 2.393(5) .
Gd1 O3 2.448(4) .
Gd1 O2 2.321(4) 10_455
Gd1 O2 2.424(4) 11
Gd1 O2 2.432(3) .
Gd1 O4 2.395(3) .
Gd1 O6 2.441(3) .
Gd2 O1 2.391(5) 6_665
Gd2 O1 2.391(5) 8
Gd2 O1 2.391(5) .
Gd2 O1 2.391(5) 7_665
Gd2 O6 2.423(6) .
Gd2 O6 2.423(6) 6_665
Gd2 O7 2.372(6) .
Gd2 O7 2.372(6) 6_665
Gd2 C3 2.819(13) 6_665
Gd2 C3 2.819(13) .
Gd2 H7a 2.777(5) 8
Gd2 H7a 2.777(5) 7_665
Gd2 H7a 2.777(5) 6_665
Gd2 H7a 2.777(5) .
Gd2 H7b 2.763(6) .
Gd2 H7b 2.763(6) 6_665
Gd2 H7b 2.763(6) 8
Gd2 H7b 2.763(6) 7_665
O5 C1 1.335(8) .
O1 C3 1.298(8) .
O3 C3 1.275(13) 10_455
O4 C2 1.206(7) .
O7 H7a 0.8500 .
O7 H7a 0.8500 7_665
O7 H7b 0.8500 .
O7 H7b 0.8500 7_665
C1 H1 0.9300 .
C2 C2 1.512(7) 4_565
C2 C2 1.441(13) 6_565
H7b H7b 0.386(5) 7_665

loop_
_twin_individual_id
_twin_individual_mass_fraction_refined
1 0.93(3)
2 0.07(3)
